data_7718675
loop_
_publ_author_name
'Mikhailov, Artem A.'
'Tiognou, Appolinaire Tchoutchoua'
'Brovko, Anastasiya O.'
'Kostin, Gennadiy A.'
'Schaniel, Dominik'

_publ_section_title
;
 Exploring the photoswitching pathways and efficiency of NO isomerization
 in ethylenediamine ruthenium nitrosyl complexes.
;
_journal_issue 22
_journal_name_full 'Dalton transactions (Cambridge, England : 2003)'
_journal_page_first 8918
_journal_page_last 8931
_journal_paper_doi 10.1039/d5dt00549c
_journal_volume 54
_journal_year 2025
_chemical_formula_moiety '0.5(C8 H34 Ag N11 O7 Ru2), 2(N O3), 0.5(H2 O)'
_chemical_formula_sum 'C4 H18 Ag0.5 N7.5 O10 Ru'
_chemical_formula_weight 486.26
_space_group_crystal_system triclinic
_space_group_IT_number 2
_space_group_name_Hall '-P 1'
_space_group_name_H-M_alt 'P -1'
_atom_sites_solution_hydrogens mixed
_atom_sites_solution_primary dual
_audit_creation_date 2024-02-05
_audit_creation_method
;
Olex2 1.3
(compiled 2020.11.12 svn.r5f609507 for OlexSys, GUI svn.r6408)
;
_audit_update_record
;
2024-11-14 deposited with the CCDC.	2025-05-02 downloaded from the CCDC.
;
_cell_angle_alpha 88.821(2)
_cell_angle_beta 72.312(2)
_cell_angle_gamma 71.523(2)
_cell_formula_units_Z 4
_cell_length_a 8.8973(2)
_cell_length_b 12.8520(3)
_cell_length_c 14.2720(3)
_cell_measurement_reflns_used 30140
_cell_measurement_temperature 100.00(10)
_cell_measurement_theta_max 32.7580
_cell_measurement_theta_min 2.0840
_cell_volume 1469.49(6)
_computing_cell_refinement 'CrysAlisPro 1.171.42.49 (Rigaku OD, 2022)'
_computing_data_collection 'CrysAlisPro 1.171.42.49 (Rigaku OD, 2022)'
_computing_data_reduction 'CrysAlisPro 1.171.42.49 (Rigaku OD, 2022)'
_computing_molecular_graphics 'Olex2 1.3 (Dolomanov et al., 2009)'
_computing_publication_material 'Olex2 1.3 (Dolomanov et al., 2009)'
_computing_structure_refinement 'SHELXL 2018/3 (Sheldrick, 2015)'
_computing_structure_solution 'SHELXT 2018/2 (Sheldrick, 2018)'
_diffrn_ambient_environment N~2~
_diffrn_ambient_temperature 100.00(10)
_diffrn_detector 'CCD plate'
_diffrn_detector_area_resol_mean 10.4508
_diffrn_detector_type Atlas
_diffrn_measured_fraction_theta_full 1.000
_diffrn_measured_fraction_theta_max 0.928
_diffrn_measurement_details
;
List of Runs (angles in degrees, time in seconds):

  # Type    Start    End  Width  t~exp~   \w     \q     \k     \f   Frames
#--------------------------------------------------------------------------
  1  \w    -42.00  14.00   1.00    5.00    --  -19.66 -77.00 150.00   56
  2  \w   -108.00 -58.00   1.00    5.00    --  -19.66 178.00-120.00   50
  3  \w    -42.00  14.00   1.00    5.00    --  -19.66 -77.00  30.00   56
  4  \w    -61.00  67.00   1.00    5.00    --   20.91 -19.00 -30.00  128
  5  \w    -42.00  55.00   1.00    5.00    --   20.91 -77.00 150.00   97
  6  \w    -42.00  55.00   1.00    5.00    --   20.91 -77.00 -90.00   97
  7  \w    -42.00  14.00   1.00    5.00    --  -19.66 -77.00-120.00   56
  8  \w    -42.00  14.00   1.00    5.00    --  -19.66 -77.00  90.00   56
  9  \w    -96.00   7.00   1.00    5.00    --  -19.66 -37.00 -30.00  103
 10  \w    -42.00  14.00   1.00    5.00    --  -19.66 -77.00 -30.00   56
 11  \w    -15.00  63.00   1.00    5.00    --   20.91 -99.00  90.00   78
 12  \w    -49.00  54.00   1.00    5.00    --  -19.66  57.00 -60.00  103
 13  \w     -5.00  97.00   1.00    5.00    --   20.91  37.00 -30.00  102
;
_diffrn_measurement_device 'four-circle diffractometer'
_diffrn_measurement_device_type 'SuperNova, Dual, Cu at home/near, Atlas'
_diffrn_measurement_method '\w scans'
_diffrn_orient_matrix_type 'CrysAlisPro convention (1999,Acta A55,543-557)'
_diffrn_orient_matrix_UB_11 0.0722952000
_diffrn_orient_matrix_UB_12 -0.0417499000
_diffrn_orient_matrix_UB_13 0.0033954000
_diffrn_orient_matrix_UB_21 0.0095381000
_diffrn_orient_matrix_UB_22 -0.0259822000
_diffrn_orient_matrix_UB_23 -0.0457902000
_diffrn_orient_matrix_UB_31 0.0501766000
_diffrn_orient_matrix_UB_32 0.0314936000
_diffrn_orient_matrix_UB_33 -0.0251421000
_diffrn_radiation_monochromator mirror
_diffrn_radiation_probe x-ray
_diffrn_radiation_type 'Mo K\a'
_diffrn_radiation_wavelength 0.71073
_diffrn_reflns_av_R_equivalents 0.0340
_diffrn_reflns_av_unetI/netI 0.0241
_diffrn_reflns_Laue_measured_fraction_full 1.000
_diffrn_reflns_Laue_measured_fraction_max 0.928
_diffrn_reflns_limit_h_max 13
_diffrn_reflns_limit_h_min -13
_diffrn_reflns_limit_k_max 19
_diffrn_reflns_limit_k_min -19
_diffrn_reflns_limit_l_max 21
_diffrn_reflns_limit_l_min -21
_diffrn_reflns_number 46567
_diffrn_reflns_point_group_measured_fraction_full 1.000
_diffrn_reflns_point_group_measured_fraction_max 0.928
_diffrn_reflns_theta_full 25.242
_diffrn_reflns_theta_max 32.935
_diffrn_reflns_theta_min 1.677
_diffrn_source 'micro-focus sealed X-ray tube'
_diffrn_source_type 'SuperNova (Mo) X-ray Source'
_exptl_absorpt_coefficient_mu 1.783
_exptl_absorpt_correction_T_max 1.00000
_exptl_absorpt_correction_T_min 0.81496
_exptl_absorpt_correction_type multi-scan
_exptl_absorpt_process_details
;
CrysAlisPro 1.171.42.49 (Rigaku Oxford Diffraction, 2022)
Empirical absorption correction using spherical harmonics,
implemented in SCALE3 ABSPACK scaling algorithm.
;
_exptl_crystal_colour 'clear light yellow'
_exptl_crystal_colour_lustre clear
_exptl_crystal_colour_modifier light
_exptl_crystal_colour_primary yellow
_exptl_crystal_density_diffrn 2.198
_exptl_crystal_description block
_exptl_crystal_F_000 968
_exptl_crystal_size_max 0.2
_exptl_crystal_size_mid 0.15
_exptl_crystal_size_min 0.15
_refine_diff_density_max 0.669
_refine_diff_density_min -1.017
_refine_diff_density_rms 0.093
_refine_ls_extinction_method none
_refine_ls_goodness_of_fit_ref 1.080
_refine_ls_hydrogen_treatment mixed
_refine_ls_matrix_type full
_refine_ls_number_parameters 426
_refine_ls_number_reflns 10218
_refine_ls_number_restraints 0
_refine_ls_restrained_S_all 1.080
_refine_ls_R_factor_all 0.0225
_refine_ls_R_factor_gt 0.0199
_refine_ls_shift/su_max 0.003
_refine_ls_shift/su_mean 0.000
_refine_ls_structure_factor_coef Fsqd
_refine_ls_weighting_details 'w=1/[\s^2^(Fo^2^)+(0.0205P)^2^+0.6334P] where P=(Fo^2^+2Fc^2^)/3'
_refine_ls_weighting_scheme calc
_refine_ls_wR_factor_gt 0.0474
_refine_ls_wR_factor_ref 0.0488
_reflns_Friedel_coverage 0.000
_reflns_number_gt 9491
_reflns_number_total 10218
_reflns_threshold_expression 'I > 2\s(I)'
_cod_data_source_file d5dt00549c2.cif
_cod_data_source_block gs_auto_CCDC1
_cod_depositor_comments 'Adding full bibliography for 7718667--7718675.cif.'
_cod_original_formula_sum 'C4 H18 Ag0.50 N7.50 O10 Ru'
_cod_database_code 7718675
_shelx_shelxl_version_number 2018/3
_chemical_oxdiff_formula 'Ru1 Ag1 N8 O8 C4 H16'
_shelx_space_group_comment
;
The symmetry employed for this shelxl refinement is uniquely defined
by the following loop, which should always be used as a source of
symmetry information in preference to the above space-group names.
They are only intended as comments.
;
_shelx_estimated_absorpt_t_max 0.776
_shelx_estimated_absorpt_t_min 0.717
_reflns_odcompleteness_completeness 99.99
_reflns_odcompleteness_iscentric 1
_reflns_odcompleteness_theta 30.44
_olex2_refinement_description
;
1. Fixed Uiso
 At 1.2 times of:
  All C(H,H) groups, All N(H,H) groups
 At 1.5 times of:
  All O(H,H) groups
2.a Free rotating group:
 O5(H5E,H5F)
2.b Secondary CH2 refined with riding coordinates:
 N3(H3A,H3B), N9(H9A,H9B), N10(H10A,H10B), N5(H5A,H5B), N7(H7A,H7B), N4(H4A,
 H4B), N8(H8A,H8B), N6(H6A,H6B), C4(H4C,H4D), C1(H1A,H1B), C2(H2A,H2B), C7(H7C,
 H7D), C8(H8C,H8D), C6(H6C,H6D), C3(H3C,H3D), C5(H5C,H5D)
;
_olex2_submission_special_instructions 'No special instructions were received'
_oxdiff_exptl_absorpt_empirical_details
;
Empirical correction (ABSPACK) includes:
- Absorption correction using spherical harmonics
- Frame scaling
;
_oxdiff_exptl_absorpt_empirical_full_max 1.427
_oxdiff_exptl_absorpt_empirical_full_min 0.613

loop_
_space_group_symop_operation_xyz
'x, y, z'
'-x, -y, -z'

loop_
_atom_site_label
_atom_site_type_symbol
_atom_site_fract_x
_atom_site_fract_y
_atom_site_fract_z
_atom_site_U_iso_or_equiv
_atom_site_adp_type
_atom_site_occupancy
_atom_site_site_symmetry_order
_atom_site_calc_flag
_atom_site_refinement_flags_posn
_atom_site_refinement_flags_adp
_atom_site_refinement_flags_occupancy
_atom_site_disorder_assembly
_atom_site_disorder_group
Ag1 Ag 0.82188(2) 0.74417(2) 0.31715(2) 0.01295(3) Uani 1 1 d . . . . .
Ru1 Ru 0.77992(2) 0.45566(2) 0.24227(2) 0.00810(3) Uani 1 1 d . . . . .
Ru2 Ru 0.49068(2) 0.99015(2) 0.26022(2) 0.00803(3) Uani 1 1 d . . . . .
O3 O 0.70087(13) 0.60942(8) 0.29969(8) 0.01145(18) Uani 1 1 d . . . . .
O14 O 0.24862(13) 0.81994(9) 0.65864(8) 0.0160(2) Uani 1 1 d . . . . .
O11 O 0.58076(13) 0.76845(9) 0.48721(8) 0.01390(19) Uani 1 1 d . . . . .
O4 O 0.66476(13) 0.92989(8) 0.32359(8) 0.01085(18) Uani 1 1 d . . . . .
O7 O 1.26493(14) 0.66668(10) 0.38716(9) 0.0187(2) Uani 1 1 d . . . . .
O18 O 0.52864(14) 0.81830(9) -0.00493(8) 0.0172(2) Uani 1 1 d . . . . .
O13 O 0.05993(14) 0.98198(9) 0.69707(8) 0.0168(2) Uani 1 1 d . . . . .
O9 O 0.58898(13) 0.69819(9) 0.62602(8) 0.0141(2) Uani 1 1 d . . . . .
O2 O 0.24369(14) 1.07482(10) 0.16035(8) 0.0178(2) Uani 1 1 d . . . . .
O10 O 0.55185(14) 0.60734(9) 0.51222(8) 0.0162(2) Uani 1 1 d . . . . .
O12 O 0.00356(14) 0.84435(10) 0.64615(9) 0.0186(2) Uani 1 1 d . . . . .
O19 O 0.77614(14) 0.69602(9) -0.04243(8) 0.0172(2) Uani 1 1 d . . . . .
O20 O 0.62991(15) 0.71510(10) -0.14250(8) 0.0190(2) Uani 1 1 d . . . . .
O1 O 0.91523(15) 0.23564(9) 0.14449(9) 0.0193(2) Uani 1 1 d . . . . .
O17 O 1.04064(15) 0.61373(10) 0.07849(9) 0.0194(2) Uani 1 1 d . . . . .
O15 O 0.99392(14) 0.77794(10) 0.14164(9) 0.0197(2) Uani 1 1 d . . . . .
O5 O 0.26589(16) 0.83304(12) 0.18047(10) 0.0261(3) Uani 1 1 d G . . . .
H5E H 0.152379 0.849546 0.198251 0.039 Uiso 1 1 d G U . . .
H5F H 0.296475 0.801266 0.121355 0.039 Uiso 1 1 d G U . . .
N3 N 0.52878(15) 0.47271(10) 0.26167(9) 0.0116(2) Uani 1 1 d . . . . .
H3A H 0.505719 0.412107 0.287506 0.014 Uiso 1 1 calc R U . . .
H3B H 0.460216 0.532646 0.304022 0.014 Uiso 1 1 calc R U . . .
N9 N 0.66255(15) 0.89310(10) 0.13248(9) 0.0121(2) Uani 1 1 d . . . . .
H9A H 0.746687 0.841923 0.148268 0.015 Uiso 1 1 calc R U . . .
H9B H 0.611100 0.857201 0.104903 0.015 Uiso 1 1 calc R U . . .
N13 N 0.57380(14) 0.69117(10) 0.54223(9) 0.0104(2) Uani 1 1 d . . . . .
N10 N 0.39757(15) 0.86736(10) 0.32849(9) 0.0114(2) Uani 1 1 d . . . . .
H10A H 0.367336 0.833619 0.285201 0.014 Uiso 1 1 calc R U . . .
H10B H 0.478588 0.815745 0.346500 0.014 Uiso 1 1 calc R U . . .
N5 N 1.02112(15) 0.45548(10) 0.23041(9) 0.0112(2) Uani 1 1 d . . . . .
H5A H 1.093794 0.420528 0.171483 0.013 Uiso 1 1 calc R U . . .
H5B H 1.022012 0.525966 0.232952 0.013 Uiso 1 1 calc R U . . .
O16 O 1.22689(16) 0.69449(12) 0.02861(11) 0.0307(3) Uani 1 1 d . . . . .
O8 O 1.12860(17) 0.62896(12) 0.29682(10) 0.0300(3) Uani 1 1 d . . . . .
N7 N 0.33315(15) 1.08032(10) 0.39583(9) 0.0105(2) Uani 1 1 d . . . . .
H7A H 0.386858 1.118976 0.418299 0.013 Uiso 1 1 calc R U . . .
H7B H 0.239593 1.128920 0.387173 0.013 Uiso 1 1 calc R U . . .
O6 O 1.00260(16) 0.75842(12) 0.41402(11) 0.0317(3) Uani 1 1 d . . . . .
N14 N 0.10304(15) 0.88274(10) 0.66739(9) 0.0115(2) Uani 1 1 d . . . . .
N4 N 0.76155(15) 0.52785(10) 0.11058(9) 0.0111(2) Uani 1 1 d . . . . .
H4A H 0.802008 0.585291 0.103615 0.013 Uiso 1 1 calc R U . . .
H4B H 0.823304 0.477495 0.057994 0.013 Uiso 1 1 calc R U . . .
N12 N 1.13318(16) 0.68498(11) 0.36592(10) 0.0141(2) Uani 1 1 d . . . . .
N8 N 0.61304(15) 1.10459(10) 0.20077(9) 0.0116(2) Uani 1 1 d . . . . .
H8A H 0.542994 1.161248 0.179568 0.014 Uiso 1 1 calc R U . . .
H8B H 0.641785 1.132599 0.248266 0.014 Uiso 1 1 calc R U . . .
N6 N 0.78659(15) 0.40476(10) 0.38295(9) 0.0125(2) Uani 1 1 d . . . . .
H6A H 0.688071 0.441169 0.429541 0.015 Uiso 1 1 calc R U . . .
H6B H 0.802382 0.331291 0.383971 0.015 Uiso 1 1 calc R U . . .
N2 N 0.33834(15) 1.03971(10) 0.20203(9) 0.0108(2) Uani 1 1 d . . . . .
N010 N 1.08808(15) 0.69543(11) 0.08241(9) 0.0128(2) Uani 1 1 d . . . . .
N11 N 0.64509(15) 0.74301(10) -0.06312(9) 0.0125(2) Uani 1 1 d . . . . .
N1 N 0.85816(15) 0.32253(10) 0.18462(9) 0.0116(2) Uani 1 1 d . . . . .
C4 C 1.07381(19) 0.39838(14) 0.31241(11) 0.0166(3) Uani 1 1 d . . . . .
H4C H 1.164960 0.420739 0.322383 0.020 Uiso 1 1 calc R U . . .
H4D H 1.115318 0.317681 0.296362 0.020 Uiso 1 1 calc R U . . .
C1 C 0.58334(18) 0.56749(13) 0.11367(11) 0.0154(3) Uani 1 1 d . . . . .
H1A H 0.576157 0.574114 0.045811 0.018 Uiso 1 1 calc R U . . .
H1B H 0.525751 0.640842 0.150679 0.018 Uiso 1 1 calc R U . . .
C2 C 0.50143(18) 0.48582(13) 0.16380(11) 0.0144(3) Uani 1 1 d . . . . .
H2A H 0.380488 0.513269 0.172093 0.017 Uiso 1 1 calc R U . . .
H2B H 0.551523 0.414238 0.123642 0.017 Uiso 1 1 calc R U . . .
C7 C 0.28665(18) 1.00245(12) 0.46910(10) 0.0126(2) Uani 1 1 d . . . . .
H7C H 0.186816 1.042507 0.524549 0.015 Uiso 1 1 calc R U . . .
H7D H 0.379380 0.967117 0.495884 0.015 Uiso 1 1 calc R U . . .
C8 C 0.25044(18) 0.91636(12) 0.41731(11) 0.0128(2) Uani 1 1 d . . . . .
H8C H 0.231076 0.858642 0.461918 0.015 Uiso 1 1 calc R U . . .
H8D H 0.149310 0.950372 0.397549 0.015 Uiso 1 1 calc R U . . .
C6 C 0.73157(19) 0.96519(13) 0.06093(11) 0.0147(3) Uani 1 1 d . . . . .
H6C H 0.650560 1.002835 0.026467 0.018 Uiso 1 1 calc R U . . .
H6D H 0.836086 0.920305 0.010949 0.018 Uiso 1 1 calc R U . . .
C3 C 0.92574(19) 0.42914(14) 0.40465(11) 0.0173(3) Uani 1 1 d . . . . .
H3C H 0.954235 0.386214 0.458857 0.021 Uiso 1 1 calc R U . . .
H3D H 0.892485 0.508400 0.425276 0.021 Uiso 1 1 calc R U . . .
C5 C 0.76590(19) 1.04927(13) 0.11650(11) 0.0151(3) Uani 1 1 d . . . . .
H5C H 0.860362 1.012612 0.141513 0.018 Uiso 1 1 calc R U . . .
H5D H 0.796233 1.104485 0.071905 0.018 Uiso 1 1 calc R U . . .
H4 H 0.728(3) 0.9622(17) 0.3202(15) 0.018(5) Uiso 1 1 d . . . . .
H3 H 0.645(3) 0.6140(19) 0.3526(17) 0.025(6) Uiso 1 1 d . . . . .

loop_
_atom_site_aniso_label
_atom_site_aniso_U_11
_atom_site_aniso_U_22
_atom_site_aniso_U_33
_atom_site_aniso_U_23
_atom_site_aniso_U_13
_atom_site_aniso_U_12
Ag1 0.01079(5) 0.01080(5) 0.01641(5) 0.00063(4) -0.00373(4) -0.00286(4)
Ru1 0.00799(5) 0.00675(5) 0.00836(5) 0.00002(4) -0.00121(4) -0.00207(4)
Ru2 0.00922(5) 0.00698(5) 0.00808(5) -0.00011(4) -0.00318(4) -0.00240(4)
O3 0.0126(5) 0.0091(4) 0.0113(5) -0.0014(4) -0.0017(4) -0.0036(4)
O14 0.0102(5) 0.0154(5) 0.0200(5) -0.0015(4) -0.0055(4) 0.0001(4)
O11 0.0175(5) 0.0114(5) 0.0129(5) 0.0034(4) -0.0044(4) -0.0053(4)
O4 0.0114(4) 0.0098(4) 0.0133(5) 0.0015(4) -0.0061(4) -0.0041(4)
O7 0.0136(5) 0.0174(5) 0.0251(6) -0.0022(4) -0.0097(4) -0.0014(4)
O18 0.0142(5) 0.0160(5) 0.0168(5) -0.0048(4) -0.0019(4) -0.0012(4)
O13 0.0167(5) 0.0110(5) 0.0206(5) 0.0005(4) -0.0049(4) -0.0025(4)
O9 0.0159(5) 0.0158(5) 0.0130(5) 0.0032(4) -0.0074(4) -0.0059(4)
O2 0.0157(5) 0.0239(6) 0.0156(5) 0.0052(4) -0.0085(4) -0.0056(4)
O10 0.0173(5) 0.0112(5) 0.0187(5) -0.0040(4) -0.0012(4) -0.0068(4)
O12 0.0150(5) 0.0218(6) 0.0229(6) 0.0004(5) -0.0089(4) -0.0084(4)
O19 0.0143(5) 0.0180(5) 0.0174(5) 0.0033(4) -0.0067(4) -0.0012(4)
O20 0.0226(6) 0.0174(5) 0.0156(5) -0.0032(4) -0.0084(4) -0.0022(4)
O1 0.0220(6) 0.0116(5) 0.0205(6) -0.0039(4) -0.0027(5) -0.0039(4)
O17 0.0215(6) 0.0176(5) 0.0221(6) 0.0023(4) -0.0057(5) -0.0117(5)
O15 0.0160(5) 0.0168(5) 0.0209(6) -0.0051(4) -0.0029(4) -0.0006(4)
O5 0.0225(6) 0.0356(7) 0.0257(6) -0.0035(5) -0.0104(5) -0.0140(6)
N3 0.0102(5) 0.0101(5) 0.0133(5) 0.0006(4) -0.0012(4) -0.0038(4)
N9 0.0134(5) 0.0111(5) 0.0112(5) -0.0012(4) -0.0039(4) -0.0030(4)
N13 0.0078(5) 0.0096(5) 0.0116(5) -0.0003(4) -0.0010(4) -0.0017(4)
N10 0.0128(5) 0.0093(5) 0.0125(5) 0.0000(4) -0.0042(4) -0.0037(4)
N5 0.0096(5) 0.0110(5) 0.0117(5) 0.0008(4) -0.0028(4) -0.0023(4)
O16 0.0186(6) 0.0316(7) 0.0343(7) -0.0084(6) 0.0089(5) -0.0139(5)
O8 0.0250(6) 0.0326(7) 0.0345(7) -0.0143(6) -0.0114(6) -0.0091(6)
N7 0.0110(5) 0.0086(5) 0.0109(5) -0.0007(4) -0.0035(4) -0.0017(4)
O6 0.0179(6) 0.0304(7) 0.0385(8) -0.0149(6) -0.0137(6) 0.0090(5)
N14 0.0105(5) 0.0138(6) 0.0095(5) 0.0023(4) -0.0022(4) -0.0039(4)
N4 0.0111(5) 0.0105(5) 0.0112(5) 0.0002(4) -0.0026(4) -0.0038(4)
N12 0.0140(6) 0.0121(6) 0.0169(6) 0.0023(5) -0.0057(5) -0.0043(5)
N8 0.0141(5) 0.0102(5) 0.0110(5) 0.0011(4) -0.0041(4) -0.0045(4)
N6 0.0124(5) 0.0114(5) 0.0113(5) 0.0016(4) -0.0018(4) -0.0026(4)
N2 0.0115(5) 0.0106(5) 0.0098(5) 0.0001(4) -0.0024(4) -0.0036(4)
N010 0.0123(5) 0.0151(6) 0.0116(5) 0.0007(4) -0.0042(4) -0.0047(5)
N11 0.0143(5) 0.0101(5) 0.0124(5) 0.0023(4) -0.0026(4) -0.0048(4)
N1 0.0120(5) 0.0111(5) 0.0116(5) 0.0014(4) -0.0027(4) -0.0045(4)
C4 0.0122(6) 0.0209(7) 0.0153(7) 0.0064(6) -0.0054(5) -0.0027(6)
C1 0.0126(6) 0.0166(7) 0.0171(7) 0.0043(5) -0.0058(5) -0.0043(5)
C2 0.0120(6) 0.0181(7) 0.0146(6) 0.0018(5) -0.0044(5) -0.0067(5)
C7 0.0154(6) 0.0125(6) 0.0098(6) 0.0009(5) -0.0038(5) -0.0045(5)
C8 0.0125(6) 0.0127(6) 0.0129(6) 0.0006(5) -0.0024(5) -0.0049(5)
C6 0.0160(6) 0.0160(7) 0.0106(6) -0.0001(5) -0.0022(5) -0.0051(5)
C3 0.0146(6) 0.0247(8) 0.0131(6) 0.0037(6) -0.0057(5) -0.0061(6)
C5 0.0146(6) 0.0175(7) 0.0126(6) 0.0004(5) -0.0019(5) -0.0066(5)

loop_
_atom_type_symbol
_atom_type_description
_atom_type_scat_dispersion_real
_atom_type_scat_dispersion_imag
_atom_type_scat_source
C C 0.0033 0.0016 'International Tables Vol C Tables 4.2.6.8 and 6.1.1.4'
H H 0.0000 0.0000 'International Tables Vol C Tables 4.2.6.8 and 6.1.1.4'
Ag Ag -0.8971 1.1015 'International Tables Vol C Tables 4.2.6.8 and 6.1.1.4'
N N 0.0061 0.0033 'International Tables Vol C Tables 4.2.6.8 and 6.1.1.4'
O O 0.0106 0.0060 'International Tables Vol C Tables 4.2.6.8 and 6.1.1.4'
Ru Ru -1.2594 0.8363 'International Tables Vol C Tables 4.2.6.8 and 6.1.1.4'

loop_
_geom_angle_atom_site_label_1
_geom_angle_atom_site_label_2
_geom_angle_atom_site_label_3
_geom_angle
_geom_angle_site_symmetry_1
_geom_angle_site_symmetry_3
_geom_angle_publ_flag
O3 Ag1 O8 103.12(4) . . ?
O3 Ag1 O6 132.85(5) . . ?
O4 Ag1 O3 118.50(4) . . ?
O4 Ag1 O8 137.60(4) . . ?
O4 Ag1 O6 100.21(4) . . ?
O6 Ag1 O8 50.24(4) . . ?
O3 Ru1 N3 87.49(4) . . ?
O3 Ru1 N5 86.47(4) . . ?
O3 Ru1 N4 84.50(5) . . ?
O3 Ru1 N6 87.93(5) . . ?
N3 Ru1 N4 81.72(5) . . ?
N3 Ru1 N6 97.83(5) . . ?
N5 Ru1 N3 173.94(5) . . ?
N5 Ru1 N4 98.10(5) . . ?
N5 Ru1 N6 81.54(5) . . ?
N4 Ru1 N6 172.43(5) . . ?
N1 Ru1 O3 176.17(5) . . ?
N1 Ru1 N3 94.60(5) . . ?
N1 Ru1 N5 91.46(5) . . ?
N1 Ru1 N4 92.62(5) . . ?
N1 Ru1 N6 94.95(5) . . ?
O4 Ru2 N9 86.31(5) . . ?
O4 Ru2 N10 83.95(4) . . ?
O4 Ru2 N7 88.47(4) . . ?
O4 Ru2 N8 87.59(5) . . ?
N9 Ru2 N7 174.72(5) . . ?
N9 Ru2 N8 81.86(5) . . ?
N10 Ru2 N9 97.38(5) . . ?
N10 Ru2 N7 81.27(5) . . ?
N10 Ru2 N8 171.54(5) . . ?
N7 Ru2 N8 98.72(5) . . ?
N2 Ru2 O4 178.26(5) . . ?
N2 Ru2 N9 92.28(5) . . ?
N2 Ru2 N10 95.22(5) . . ?
N2 Ru2 N7 92.92(5) . . ?
N2 Ru2 N8 93.23(5) . . ?
Ag1 O3 H3 98.2(17) . . ?
Ru1 O3 Ag1 136.93(5) . . ?
Ru1 O3 H3 109.8(17) . . ?
Ag1 O4 H4 104.9(15) . . ?
Ru2 O4 Ag1 126.08(5) . . ?
Ru2 O4 H4 117.3(15) . . ?
H5E O5 H5F 101.0 . . ?
Ru1 N3 H3A 110.0 . . ?
Ru1 N3 H3B 110.0 . . ?
H3A N3 H3B 108.4 . . ?
C2 N3 Ru1 108.25(8) . . ?
C2 N3 H3A 110.0 . . ?
C2 N3 H3B 110.0 . . ?
Ru2 N9 H9A 109.8 . . ?
Ru2 N9 H9B 109.8 . . ?
H9A N9 H9B 108.3 . . ?
C6 N9 Ru2 109.19(9) . . ?
C6 N9 H9A 109.8 . . ?
C6 N9 H9B 109.8 . . ?
O11 N13 O10 119.53(12) . . ?
O9 N13 O11 119.83(11) . . ?
O9 N13 O10 120.64(12) . . ?
Ru2 N10 H10A 109.6 . . ?
Ru2 N10 H10B 109.6 . . ?
H10A N10 H10B 108.1 . . ?
C8 N10 Ru2 110.22(8) . . ?
C8 N10 H10A 109.6 . . ?
C8 N10 H10B 109.6 . . ?
Ru1 N5 H5A 109.7 . . ?
Ru1 N5 H5B 109.7 . . ?
H5A N5 H5B 108.2 . . ?
C4 N5 Ru1 109.69(9) . . ?
C4 N5 H5A 109.7 . . ?
C4 N5 H5B 109.7 . . ?
N12 O8 Ag1 92.52(9) . . ?
Ru2 N7 H7A 109.9 . . ?
Ru2 N7 H7B 109.9 . . ?
H7A N7 H7B 108.3 . . ?
C7 N7 Ru2 109.14(8) . . ?
C7 N7 H7A 109.9 . . ?
C7 N7 H7B 109.9 . . ?
N12 O6 Ag1 98.51(9) . . ?
O13 N14 O14 119.91(12) . . ?
O12 N14 O14 119.07(12) . . ?
O12 N14 O13 121.02(12) . . ?
Ru1 N4 H4A 109.8 . . ?
Ru1 N4 H4B 109.8 . . ?
H4A N4 H4B 108.3 . . ?
C1 N4 Ru1 109.35(9) . . ?
C1 N4 H4A 109.8 . . ?
C1 N4 H4B 109.8 . . ?
O7 N12 O8 120.66(13) . . ?
O6 N12 O7 120.80(13) . . ?
O6 N12 O8 118.53(13) . . ?
Ru2 N8 H8A 109.7 . . ?
Ru2 N8 H8B 109.7 . . ?
H8A N8 H8B 108.2 . . ?
C5 N8 Ru2 109.84(9) . . ?
C5 N8 H8A 109.7 . . ?
C5 N8 H8B 109.7 . . ?
Ru1 N6 H6A 109.9 . . ?
Ru1 N6 H6B 109.9 . . ?
H6A N6 H6B 108.3 . . ?
C3 N6 Ru1 108.76(9) . . ?
C3 N6 H6A 109.9 . . ?
C3 N6 H6B 109.9 . . ?
O2 N2 Ru2 176.36(11) . . ?
O17 N010 O15 119.68(12) . . ?
O16 N010 O17 120.14(13) . . ?
O16 N010 O15 120.18(13) . . ?
O19 N11 O18 120.39(12) . . ?
O19 N11 O20 119.97(13) . . ?
O20 N11 O18 119.64(13) . . ?
O1 N1 Ru1 177.33(12) . . ?
N5 C4 H4C 110.0 . . ?
N5 C4 H4D 110.0 . . ?
N5 C4 C3 108.44(12) . . ?
H4C C4 H4D 108.4 . . ?
C3 C4 H4C 110.0 . . ?
C3 C4 H4D 110.0 . . ?
N4 C1 H1A 110.0 . . ?
N4 C1 H1B 110.0 . . ?
N4 C1 C2 108.49(12) . . ?
H1A C1 H1B 108.4 . . ?
C2 C1 H1A 110.0 . . ?
C2 C1 H1B 110.0 . . ?
N3 C2 C1 107.30(11) . . ?
N3 C2 H2A 110.3 . . ?
N3 C2 H2B 110.3 . . ?
C1 C2 H2A 110.3 . . ?
C1 C2 H2B 110.3 . . ?
H2A C2 H2B 108.5 . . ?
N7 C7 H7C 110.1 . . ?
N7 C7 H7D 110.1 . . ?
N7 C7 C8 108.04(11) . . ?
H7C C7 H7D 108.4 . . ?
C8 C7 H7C 110.1 . . ?
C8 C7 H7D 110.1 . . ?
N10 C8 C7 107.76(11) . . ?
N10 C8 H8C 110.2 . . ?
N10 C8 H8D 110.2 . . ?
C7 C8 H8C 110.2 . . ?
C7 C8 H8D 110.2 . . ?
H8C C8 H8D 108.5 . . ?
N9 C6 H6C 109.9 . . ?
N9 C6 H6D 109.9 . . ?
N9 C6 C5 108.78(12) . . ?
H6C C6 H6D 108.3 . . ?
C5 C6 H6C 109.9 . . ?
C5 C6 H6D 109.9 . . ?
N6 C3 C4 108.05(12) . . ?
N6 C3 H3C 110.1 . . ?
N6 C3 H3D 110.1 . . ?
C4 C3 H3C 110.1 . . ?
C4 C3 H3D 110.1 . . ?
H3C C3 H3D 108.4 . . ?
N8 C5 C6 108.94(11) . . ?
N8 C5 H5C 109.9 . . ?
N8 C5 H5D 109.9 . . ?
C6 C5 H5C 109.9 . . ?
C6 C5 H5D 109.9 . . ?
H5C C5 H5D 108.3 . . ?

loop_
_geom_bond_atom_site_label_1
_geom_bond_atom_site_label_2
_geom_bond_distance
_geom_bond_site_symmetry_2
_geom_bond_publ_flag
Ag1 O3 2.3628(10) . ?
Ag1 O4 2.3401(10) . ?
Ag1 O8 2.5883(14) . ?
Ag1 O6 2.4655(13) . ?
Ru1 O3 1.9766(10) . ?
Ru1 N3 2.1056(12) . ?
Ru1 N5 2.1001(11) . ?
Ru1 N4 2.1068(12) . ?
Ru1 N6 2.1111(12) . ?
Ru1 N1 1.7447(12) . ?
Ru2 O4 1.9694(10) . ?
Ru2 N9 2.0997(12) . ?
Ru2 N10 2.0979(12) . ?
Ru2 N7 2.1136(12) . ?
Ru2 N8 2.1144(12) . ?
Ru2 N2 1.7458(12) . ?
O3 H3 0.76(2) . ?
O14 N14 1.2602(16) . ?
O11 N13 1.2587(16) . ?
O4 H4 0.79(2) . ?
O7 N12 1.2488(16) . ?
O18 N11 1.2547(16) . ?
O13 N14 1.2518(16) . ?
O9 N13 1.2517(15) . ?
O2 N2 1.1485(16) . ?
O10 N13 1.2592(15) . ?
O12 N14 1.2509(15) . ?
O19 N11 1.2519(16) . ?
O20 N11 1.2533(16) . ?
O1 N1 1.1502(16) . ?
O17 N010 1.2576(16) . ?
O15 N010 1.2587(16) . ?
O5 H5E 0.9166 . ?
O5 H5F 0.8700 . ?
N3 H3A 0.9100 . ?
N3 H3B 0.9100 . ?
N3 C2 1.4865(19) . ?
N9 H9A 0.9100 . ?
N9 H9B 0.9100 . ?
N9 C6 1.4896(19) . ?
N10 H10A 0.9100 . ?
N10 H10B 0.9100 . ?
N10 C8 1.4896(18) . ?
N5 H5A 0.9100 . ?
N5 H5B 0.9100 . ?
N5 C4 1.4860(19) . ?
O16 N010 1.2368(16) . ?
O8 N12 1.2509(17) . ?
N7 H7A 0.9100 . ?
N7 H7B 0.9100 . ?
N7 C7 1.4909(18) . ?
O6 N12 1.2486(18) . ?
N4 H4A 0.9100 . ?
N4 H4B 0.9100 . ?
N4 C1 1.4906(18) . ?
N8 H8A 0.9100 . ?
N8 H8B 0.9100 . ?
N8 C5 1.4933(19) . ?
N6 H6A 0.9100 . ?
N6 H6B 0.9100 . ?
N6 C3 1.4866(19) . ?
C4 H4C 0.9900 . ?
C4 H4D 0.9900 . ?
C4 C3 1.504(2) . ?
C1 H1A 0.9900 . ?
C1 H1B 0.9900 . ?
C1 C2 1.511(2) . ?
C2 H2A 0.9900 . ?
C2 H2B 0.9900 . ?
C7 H7C 0.9900 . ?
C7 H7D 0.9900 . ?
C7 C8 1.5095(19) . ?
C8 H8C 0.9900 . ?
C8 H8D 0.9900 . ?
C6 H6C 0.9900 . ?
C6 H6D 0.9900 . ?
C6 C5 1.511(2) . ?
C3 H3C 0.9900 . ?
C3 H3D 0.9900 . ?
C5 H5C 0.9900 . ?
C5 H5D 0.9900 . ?

loop_
_geom_torsion_atom_site_label_1
_geom_torsion_atom_site_label_2
_geom_torsion_atom_site_label_3
_geom_torsion_atom_site_label_4
_geom_torsion
_geom_torsion_site_symmetry_1
_geom_torsion_site_symmetry_2
_geom_torsion_site_symmetry_3
_geom_torsion_site_symmetry_4
_geom_torsion_publ_flag
Ag1 O8 N12 O7 -176.78(12) . . . . ?
Ag1 O8 N12 O6 4.26(15) . . . . ?
Ag1 O6 N12 O7 176.52(12) . . . . ?
Ag1 O6 N12 O8 -4.51(16) . . . . ?
Ru1 N3 C2 C1 -45.10(13) . . . . ?
Ru1 N5 C4 C3 -38.99(14) . . . . ?
Ru1 N4 C1 C2 -37.50(13) . . . . ?
Ru1 N6 C3 C4 -42.07(14) . . . . ?
Ru2 N9 C6 C5 41.58(13) . . . . ?
Ru2 N10 C8 C7 -39.91(13) . . . . ?
Ru2 N7 C7 C8 -41.45(13) . . . . ?
Ru2 N8 C5 C6 35.81(14) . . . . ?
N9 C6 C5 N8 -51.37(16) . . . . ?
N5 C4 C3 N6 53.85(16) . . . . ?
N7 C7 C8 N10 53.67(15) . . . . ?
N4 C1 C2 N3 55.01(15) . . . . ?
